data_4073683
loop_
_publ_author_name
'Song, Li-Cheng'
'Yin, Bang-Shao'
'Li, Yu-Long'
'Zhao, Li-Qun'
'Ge, Jian-Hua'
'Yang, Zhi-Yong'
'Hu, Qing-Mei'

_publ_section_title
;
 Synthesis, Structural Characterization, and Some Properties of New
 N-Functionally Substituted Diiron Azadithiolate Complexes as Biomimetic
 Models of Iron-Only Hydrogenases
;
_journal_issue 20
_journal_name_full Organometallics
_journal_page_first 4921
_journal_paper_doi 10.1021/om7005326
_journal_volume 26
_journal_year 2007
_chemical_formula_moiety 'C12 H11 Fe2 N O8 S2'
_chemical_formula_sum 'C12 H11 Fe2 N O8 S2'
_chemical_formula_weight 473.04
_chemical_name_systematic
; 
 ? 
;
_space_group_IT_number 2
_symmetry_cell_setting triclinic
_symmetry_space_group_name_Hall '-P 1'
_symmetry_space_group_name_H-M 'P -1'
_atom_sites_solution_hydrogens geom
_atom_sites_solution_primary direct
_atom_sites_solution_secondary difmap
_audit_creation_method SHELXL-97
_cell_angle_alpha 116.801(8)
_cell_angle_beta 90.823(7)
_cell_angle_gamma 102.403(8)
_cell_formula_units_Z 2
_cell_length_a 7.5467(12)
_cell_length_b 11.5639(14)
_cell_length_c 11.6480(13)
_cell_measurement_reflns_used 3175
_cell_measurement_temperature 113(2)
_cell_measurement_theta_max 28.7
_cell_measurement_theta_min 2.0
_cell_volume 878.9(2)
_computing_cell_refinement CrystalClear
_computing_data_collection CrystalClear
_computing_data_reduction CrystalClear
_computing_publication_material 'CrystalStructure 3.7.0'
_computing_structure_refinement 'SHELXL-97 (Sheldrick, 1997)'
_computing_structure_solution 'DIRDIF99 (PATTY)'
_diffrn_ambient_temperature 113(2)
_diffrn_detector_area_resol_mean 7.31
_diffrn_measured_fraction_theta_full 0.992
_diffrn_measured_fraction_theta_max 0.992
_diffrn_measurement_device_type 'Rigaku Saturn'
_diffrn_measurement_method \w
_diffrn_radiation_monochromator confocal
_diffrn_radiation_source 'Rotating anode'
_diffrn_radiation_type MoK\a
_diffrn_radiation_wavelength 0.71070
_diffrn_reflns_av_R_equivalents 0.0337
_diffrn_reflns_av_sigmaI/netI 0.0478
_diffrn_reflns_limit_h_max 9
_diffrn_reflns_limit_h_min -9
_diffrn_reflns_limit_k_max 15
_diffrn_reflns_limit_k_min -15
_diffrn_reflns_limit_l_max 15
_diffrn_reflns_limit_l_min -15
_diffrn_reflns_number 10870
_diffrn_reflns_theta_full 27.87
_diffrn_reflns_theta_max 27.87
_diffrn_reflns_theta_min 2.04
_exptl_absorpt_coefficient_mu 1.927
_exptl_absorpt_correction_T_max 0.7230
_exptl_absorpt_correction_T_min 0.6549
_exptl_absorpt_correction_type multi-scan
_exptl_absorpt_process_details 'Jacobson, R. (1998) Private communication'
_exptl_crystal_colour red
_exptl_crystal_density_diffrn 1.787
_exptl_crystal_density_method 'not measured'
_exptl_crystal_description prism
_exptl_crystal_F_000 476
_exptl_crystal_size_max 0.24
_exptl_crystal_size_mid 0.20
_exptl_crystal_size_min 0.18
_refine_diff_density_max 0.410
_refine_diff_density_min -0.457
_refine_diff_density_rms 0.075
_refine_ls_extinction_coef 0.0072(9)
_refine_ls_extinction_expression Fc^*^=kFc[1+0.001xFc^2^\l^3^/sin(2\q)]^-1/4^
_refine_ls_extinction_method SHELXL
_refine_ls_goodness_of_fit_ref 0.977
_refine_ls_hydrogen_treatment constr
_refine_ls_matrix_type full
_refine_ls_number_parameters 229
_refine_ls_number_reflns 4157
_refine_ls_number_restraints 0
_refine_ls_restrained_S_all 0.977
_refine_ls_R_factor_all 0.0347
_refine_ls_R_factor_gt 0.0267
_refine_ls_shift/su_max 0.001
_refine_ls_shift/su_mean 0.000
_refine_ls_structure_factor_coef Fsqd
_refine_ls_weighting_details 'calc w=1/[\s^2^(Fo^2^)+(0.0245P)^2^+0.0000P] where P=(Fo^2^+2Fc^2^)/3'
_refine_ls_weighting_scheme calc
_refine_ls_wR_factor_gt 0.0551
_refine_ls_wR_factor_ref 0.0574
_reflns_number_gt 3289
_reflns_number_total 4157
_reflns_threshold_expression >2sigma(I)
_cod_data_source_file om7005326-file004.cif
_cod_data_source_block shelxl
_cod_database_code 4073683

loop_
_symmetry_equiv_pos_as_xyz
'x, y, z'
'-x, -y, -z'

loop_
_atom_site_label
_atom_site_type_symbol
_atom_site_fract_x
_atom_site_fract_y
_atom_site_fract_z
_atom_site_U_iso_or_equiv
_atom_site_adp_type
_atom_site_occupancy
_atom_site_symmetry_multiplicity
_atom_site_calc_flag
_atom_site_refinement_flags
Fe1 Fe 0.32682(3) 0.10531(3) 0.31627(2) 0.01373(8) Uani 1 1 d .
Fe2 Fe 0.08214(3) 0.22742(2) 0.40252(2) 0.01285(8) Uani 1 1 d .
S1 S 0.08758(6) 0.09513(4) 0.18979(4) 0.01501(11) Uani 1 1 d .
S2 S 0.37254(6) 0.32881(4) 0.39880(4) 0.01343(11) Uani 1 1 d .
O1 O 0.60761(19) 0.05613(15) 0.13938(14) 0.0323(4) Uani 1 1 d .
O2 O 0.14126(19) -0.16795(14) 0.26454(14) 0.0305(4) Uani 1 1 d .
O3 O 0.54531(19) 0.16482(14) 0.55625(13) 0.0278(3) Uani 1 1 d .
O4 O -0.17688(18) 0.38285(13) 0.39692(13) 0.0249(3) Uani 1 1 d .
O5 O -0.17667(19) -0.00130(14) 0.40330(14) 0.0282(3) Uani 1 1 d .
O6 O 0.17986(19) 0.36341(15) 0.68511(13) 0.0306(4) Uani 1 1 d .
O7 O 0.32821(17) 0.57150(13) 0.14935(12) 0.0192(3) Uani 1 1 d .
O8 O 0.2749(2) 0.63172(15) -0.00366(14) 0.0331(4) Uani 1 1 d .
N1 N 0.2402(2) 0.33323(15) 0.17422(15) 0.0166(3) Uani 1 1 d .
C1 C 0.4984(3) 0.07406(19) 0.20790(18) 0.0197(4) Uani 1 1 d .
C2 C 0.2163(3) -0.06291(19) 0.28365(18) 0.0203(4) Uani 1 1 d .
C3 C 0.4598(3) 0.13936(18) 0.46236(19) 0.0190(4) Uani 1 1 d .
C4 C -0.0735(2) 0.32390(18) 0.39775(18) 0.0169(4) Uani 1 1 d .
C5 C -0.0775(3) 0.08865(19) 0.40300(18) 0.0195(4) Uani 1 1 d .
C6 C 0.1407(3) 0.30967(19) 0.57564(19) 0.0194(4) Uani 1 1 d .
C7 C 0.1663(3) 0.19334(18) 0.10090(17) 0.0198(4) Uani 1 1 d .
H7A H 0.2601 0.1549 0.0479 0.024 Uiso 1 1 calc R
H7B H 0.0611 0.1787 0.0400 0.024 Uiso 1 1 calc R
C8 C 0.3983(2) 0.37461(18) 0.26422(18) 0.0171(4) Uani 1 1 d .
H8A H 0.4416 0.4731 0.3032 0.021 Uiso 1 1 calc R
H8B H 0.4954 0.3363 0.2155 0.021 Uiso 1 1 calc R
C9 C 0.1187(3) 0.42234(19) 0.20129(18) 0.0187(4) Uani 1 1 d .
H9A H 0.1451 0.4902 0.2937 0.022 Uiso 1 1 calc R
H9B H -0.0097 0.3702 0.1854 0.022 Uiso 1 1 calc R
C10 C 0.1420(2) 0.49144(19) 0.11757(18) 0.0187(4) Uani 1 1 d .
H10A H 0.1182 0.4247 0.0247 0.022 Uiso 1 1 calc R
H10B H 0.0553 0.5489 0.1348 0.022 Uiso 1 1 calc R
C11 C 0.3761(3) 0.63823(19) 0.08061(19) 0.0222(5) Uani 1 1 d .
C12 C 0.5692(3) 0.7210(2) 0.1246(2) 0.0281(5) Uani 1 1 d .
H12A H 0.6444 0.6724 0.1460 0.034 Uiso 1 1 calc R
H12B H 0.5724 0.8057 0.2014 0.034 Uiso 1 1 calc R
H12C H 0.6172 0.7390 0.0550 0.034 Uiso 1 1 calc R

loop_
_atom_site_aniso_label
_atom_site_aniso_U_11
_atom_site_aniso_U_22
_atom_site_aniso_U_33
_atom_site_aniso_U_23
_atom_site_aniso_U_13
_atom_site_aniso_U_12
Fe1 0.01567(15) 0.01228(14) 0.01440(15) 0.00629(12) 0.00282(11) 0.00550(11)
Fe2 0.01281(15) 0.01233(14) 0.01312(14) 0.00568(11) 0.00226(11) 0.00302(11)
S1 0.0176(2) 0.0117(2) 0.0134(2) 0.00448(19) -0.00006(19) 0.00215(18)
S2 0.0129(2) 0.0126(2) 0.0143(2) 0.00625(19) 0.00035(19) 0.00200(18)
O1 0.0275(9) 0.0426(10) 0.0264(9) 0.0124(8) 0.0116(7) 0.0154(7)
O2 0.0354(9) 0.0168(8) 0.0404(9) 0.0151(7) 0.0043(7) 0.0044(6)
O3 0.0313(9) 0.0326(8) 0.0228(8) 0.0142(7) -0.0021(7) 0.0116(7)
O4 0.0188(8) 0.0256(8) 0.0350(9) 0.0162(7) 0.0062(7) 0.0096(6)
O5 0.0275(8) 0.0215(8) 0.0336(9) 0.0140(7) 0.0089(7) -0.0005(6)
O6 0.0337(9) 0.0370(9) 0.0156(8) 0.0084(7) 0.0006(7) 0.0071(7)
O7 0.0212(7) 0.0210(7) 0.0220(7) 0.0165(6) 0.0020(6) 0.0033(6)
O8 0.0358(9) 0.0448(10) 0.0308(9) 0.0296(8) 0.0007(7) 0.0059(7)
N1 0.0191(8) 0.0137(8) 0.0170(8) 0.0079(7) -0.0017(7) 0.0029(7)
C1 0.0221(11) 0.0190(10) 0.0165(10) 0.0062(9) -0.0004(9) 0.0073(9)
C2 0.0226(11) 0.0214(11) 0.0211(11) 0.0103(9) 0.0056(9) 0.0126(9)
C3 0.0190(11) 0.0174(10) 0.0255(11) 0.0125(9) 0.0079(9) 0.0082(8)
C4 0.0152(10) 0.0159(10) 0.0172(10) 0.0076(8) 0.0030(8) -0.0005(8)
C5 0.0219(11) 0.0201(10) 0.0170(10) 0.0069(9) 0.0055(8) 0.0099(9)
C6 0.0160(10) 0.0206(10) 0.0252(11) 0.0129(9) 0.0049(9) 0.0063(8)
C7 0.0267(11) 0.0190(10) 0.0134(10) 0.0077(8) 0.0005(8) 0.0053(8)
C8 0.0180(10) 0.0161(9) 0.0200(10) 0.0115(8) 0.0034(8) 0.0024(8)
C9 0.0196(10) 0.0211(10) 0.0187(10) 0.0119(9) 0.0039(8) 0.0049(8)
C10 0.0185(10) 0.0212(10) 0.0209(10) 0.0135(9) 0.0004(8) 0.0052(8)
C11 0.0319(12) 0.0181(10) 0.0219(11) 0.0118(9) 0.0109(9) 0.0100(9)
C12 0.0307(12) 0.0284(12) 0.0291(12) 0.0182(10) 0.0072(10) 0.0034(10)

loop_
_atom_type_symbol
_atom_type_description
_atom_type_scat_dispersion_real
_atom_type_scat_dispersion_imag
_atom_type_scat_source
C C 0.0033 0.0016 'International Tables Vol C Tables 4.2.6.8 and 6.1.1.4'
H H 0.0000 0.0000 'International Tables Vol C Tables 4.2.6.8 and 6.1.1.4'
N N 0.0061 0.0033 'International Tables Vol C Tables 4.2.6.8 and 6.1.1.4'
O O 0.0106 0.0060 'International Tables Vol C Tables 4.2.6.8 and 6.1.1.4'
S S 0.1246 0.1234 'International Tables Vol C Tables 4.2.6.8 and 6.1.1.4'
Fe Fe 0.3463 0.8444 'International Tables Vol C Tables 4.2.6.8 and 6.1.1.4'

loop_
_geom_angle_atom_site_label_1
_geom_angle_atom_site_label_2
_geom_angle_atom_site_label_3
_geom_angle
C3 Fe1 C1 99.50(8)
C3 Fe1 C2 93.08(9)
C1 Fe1 C2 100.64(9)
C3 Fe1 S2 86.65(6)
C1 Fe1 S2 101.03(6)
C2 Fe1 S2 158.08(6)
C3 Fe1 S1 157.88(6)
C1 Fe1 S1 102.13(6)
C2 Fe1 S1 87.48(6)
S2 Fe1 S1 84.74(2)
C3 Fe1 Fe2 102.37(6)
C1 Fe1 Fe2 147.01(6)
C2 Fe1 Fe2 102.52(6)
S2 Fe1 Fe2 56.388(16)
S1 Fe1 Fe2 56.131(17)
C5 Fe2 C6 92.80(9)
C5 Fe2 C4 99.56(8)
C6 Fe2 C4 96.95(9)
C5 Fe2 S1 87.47(6)
C6 Fe2 S1 160.71(6)
C4 Fe2 S1 102.02(6)
C5 Fe2 S2 149.70(6)
C6 Fe2 S2 85.40(6)
C4 Fe2 S2 110.69(6)
S1 Fe2 S2 84.70(2)
C5 Fe2 Fe1 95.54(6)
C6 Fe2 Fe1 104.48(6)
C4 Fe2 Fe1 153.06(6)
S1 Fe2 Fe1 56.356(16)
S2 Fe2 Fe1 56.103(17)
C7 S1 Fe2 112.47(6)
C7 S1 Fe1 110.15(6)
Fe2 S1 Fe1 67.512(18)
C8 S2 Fe1 109.18(6)
C8 S2 Fe2 113.79(6)
Fe1 S2 Fe2 67.509(18)
C11 O7 C10 115.62(14)
C7 N1 C8 116.23(15)
C7 N1 C9 119.04(15)
C8 N1 C9 118.48(15)
O1 C1 Fe1 178.98(18)
O2 C2 Fe1 177.73(18)
O3 C3 Fe1 178.04(17)
O4 C4 Fe2 177.34(17)
O5 C5 Fe2 178.56(17)
O6 C6 Fe2 178.84(19)
N1 C7 S1 118.36(13)
N1 C7 H7A 107.7
S1 C7 H7A 107.7
N1 C7 H7B 107.7
S1 C7 H7B 107.7
H7A C7 H7B 107.1
N1 C8 S2 116.92(13)
N1 C8 H8A 108.1
S2 C8 H8A 108.1
N1 C8 H8B 108.1
S2 C8 H8B 108.1
H8A C8 H8B 107.3
N1 C9 C10 111.35(16)
N1 C9 H9A 109.4
C10 C9 H9A 109.4
N1 C9 H9B 109.4
C10 C9 H9B 109.4
H9A C9 H9B 108.0
O7 C10 C9 107.18(14)
O7 C10 H10A 110.3
C9 C10 H10A 110.3
O7 C10 H10B 110.3
C9 C10 H10B 110.3
H10A C10 H10B 108.5
O8 C11 O7 123.63(19)
O8 C11 C12 125.40(19)
O7 C11 C12 110.97(17)
C11 C12 H12A 109.5
C11 C12 H12B 109.5
H12A C12 H12B 109.5
C11 C12 H12C 109.5
H12A C12 H12C 109.5
H12B C12 H12C 109.5

loop_
_geom_bond_atom_site_label_1
_geom_bond_atom_site_label_2
_geom_bond_distance
Fe1 C3 1.799(2)
Fe1 C1 1.799(2)
Fe1 C2 1.803(2)
Fe1 S2 2.2561(6)
Fe1 S1 2.2628(6)
Fe1 Fe2 2.5114(5)
Fe2 C5 1.790(2)
Fe2 C6 1.797(2)
Fe2 C4 1.8012(19)
Fe2 S1 2.2569(6)
Fe2 S2 2.2637(6)
S1 C7 1.8717(19)
S2 C8 1.8679(18)
O1 C1 1.141(2)
O2 C2 1.141(2)
O3 C3 1.143(2)
O4 C4 1.144(2)
O5 C5 1.145(2)
O6 C6 1.138(2)
O7 C11 1.347(2)
O7 C10 1.444(2)
O8 C11 1.200(2)
N1 C7 1.418(2)
N1 C8 1.421(2)
N1 C9 1.457(2)
C7 H7A 0.9900
C7 H7B 0.9900
C8 H8A 0.9900
C8 H8B 0.9900
C9 C10 1.506(2)
C9 H9A 0.9900
C9 H9B 0.9900
C10 H10A 0.9900
C10 H10B 0.9900
C11 C12 1.496(3)
C12 H12A 0.9800
C12 H12B 0.9800
C12 H12C 0.9800

loop_
_geom_torsion_atom_site_label_1
_geom_torsion_atom_site_label_2
_geom_torsion_atom_site_label_3
_geom_torsion_atom_site_label_4
_geom_torsion
C3 Fe1 Fe2 C5 -91.06(9)
C1 Fe1 Fe2 C5 138.54(13)
C2 Fe1 Fe2 C5 4.97(8)
S2 Fe1 Fe2 C5 -168.49(6)
S1 Fe1 Fe2 C5 83.24(6)
C3 Fe1 Fe2 C6 3.28(9)
C1 Fe1 Fe2 C6 -127.11(13)
C2 Fe1 Fe2 C6 99.32(9)
S2 Fe1 Fe2 C6 -74.14(7)
S1 Fe1 Fe2 C6 177.58(7)
C3 Fe1 Fe2 C4 144.93(14)
C1 Fe1 Fe2 C4 14.54(18)
C2 Fe1 Fe2 C4 -119.03(14)
S2 Fe1 Fe2 C4 67.51(13)
S1 Fe1 Fe2 C4 -40.77(13)
C3 Fe1 Fe2 S1 -174.30(6)
C1 Fe1 Fe2 S1 55.30(11)
C2 Fe1 Fe2 S1 -78.27(6)
S2 Fe1 Fe2 S1 108.28(2)
C3 Fe1 Fe2 S2 77.43(6)
C1 Fe1 Fe2 S2 -52.97(11)
C2 Fe1 Fe2 S2 173.46(6)
S1 Fe1 Fe2 S2 -108.28(2)
C5 Fe2 S1 C7 158.20(9)
C6 Fe2 S1 C7 -110.5(2)
C4 Fe2 S1 C7 58.96(9)
S2 Fe2 S1 C7 -51.10(7)
Fe1 Fe2 S1 C7 -103.43(7)
C5 Fe2 S1 Fe1 -98.37(6)
C6 Fe2 S1 Fe1 -7.10(19)
C4 Fe2 S1 Fe1 162.39(6)
S2 Fe2 S1 Fe1 52.331(18)
C3 Fe1 S1 C7 121.72(17)
C1 Fe1 S1 C7 -45.97(9)
C2 Fe1 S1 C7 -146.31(9)
S2 Fe1 S1 C7 54.21(7)
Fe2 Fe1 S1 C7 106.78(7)
C3 Fe1 S1 Fe2 14.93(16)
C1 Fe1 S1 Fe2 -152.75(6)
C2 Fe1 S1 Fe2 106.91(6)
S2 Fe1 S1 Fe2 -52.574(18)
C3 Fe1 S2 C8 144.19(9)
C1 Fe1 S2 C8 45.16(9)
C2 Fe1 S2 C8 -125.89(18)
S1 Fe1 S2 C8 -56.20(6)
Fe2 Fe1 S2 C8 -108.56(6)
C3 Fe1 S2 Fe2 -107.25(6)
C1 Fe1 S2 Fe2 153.71(6)
C2 Fe1 S2 Fe2 -17.33(17)
S1 Fe1 S2 Fe2 52.351(18)
C5 Fe2 S2 C8 125.08(14)
C6 Fe2 S2 C8 -147.24(9)
C4 Fe2 S2 C8 -51.53(9)
S1 Fe2 S2 C8 49.34(7)
Fe1 Fe2 S2 C8 101.89(7)
C5 Fe2 S2 Fe1 23.19(12)
C6 Fe2 S2 Fe1 110.87(6)
C4 Fe2 S2 Fe1 -153.42(6)
S1 Fe2 S2 Fe1 -52.551(17)
C3 Fe1 C1 O1 -101(10)
C2 Fe1 C1 O1 164(10)
S2 Fe1 C1 O1 -12(10)
S1 Fe1 C1 O1 75(10)
Fe2 Fe1 C1 O1 30(10)
C3 Fe1 C2 O2 102(5)
C1 Fe1 C2 O2 -158(5)
S2 Fe1 C2 O2 13(5)
S1 Fe1 C2 O2 -56(5)
Fe2 Fe1 C2 O2 -1(5)
C1 Fe1 C3 O3 96(5)
C2 Fe1 C3 O3 -163(5)
S2 Fe1 C3 O3 -5(5)
S1 Fe1 C3 O3 -72(5)
Fe2 Fe1 C3 O3 -59(5)
C5 Fe2 C4 O4 25(4)
C6 Fe2 C4 O4 -69(4)
S1 Fe2 C4 O4 115(4)
S2 Fe2 C4 O4 -156(4)
Fe1 Fe2 C4 O4 149(4)
C6 Fe2 C5 O5 -84(7)
C4 Fe2 C5 O5 178(100)
S1 Fe2 C5 O5 77(7)
S2 Fe2 C5 O5 2(7)
Fe1 Fe2 C5 O5 21(7)
C5 Fe2 C6 O6 177(100)
C4 Fe2 C6 O6 -83(9)
S1 Fe2 C6 O6 87(9)
S2 Fe2 C6 O6 27(9)
Fe1 Fe2 C6 O6 81(9)
C8 N1 C7 S1 60.1(2)
C9 N1 C7 S1 -91.79(18)
Fe2 S1 C7 N1 9.73(17)
Fe1 S1 C7 N1 -63.46(15)
C7 N1 C8 S2 -62.6(2)
C9 N1 C8 S2 89.42(18)
Fe1 S2 C8 N1 68.62(14)
Fe2 S2 C8 N1 -4.57(16)
C7 N1 C9 C10 -104.42(19)
C8 N1 C9 C10 104.36(19)
C11 O7 C10 C9 178.15(15)
N1 C9 C10 O7 -62.05(19)
C10 O7 C11 O8 -1.3(3)
C10 O7 C11 C12 178.14(15)
